data_7044068
loop_
_publ_author_name
'Sanz, Corey A.'
'McKay, Zach R.'
'Patrick, Brian O.'
'MacLean, Shaun W.C.'
'Hicks, Robin G.'

_publ_section_title
;
 Synthesis and redox reactions of bis(verdazyl) palladium complexes
;
_journal_name_full 'Dalton Trans.'
_journal_paper_doi 10.1039/C7DT02646C
_journal_year 2017
_chemical_formula_moiety 'C13 H20 N5 O, Cl2 Pd0.5'
_chemical_formula_sum 'C13 H20 Cl2 N5 O Pd0.5'
_chemical_formula_weight 386.44
_space_group_crystal_system monoclinic
_space_group_IT_number 14
_space_group_name_Hall '-P 2ybc'
_space_group_name_H-M_alt 'P 1 21/c 1'
_symmetry_space_group_name_Hall '-P 2ybc'
_symmetry_space_group_name_H-M 'P 1 21/c 1'
_atom_sites_solution_hydrogens mixed
_atom_sites_solution_primary direct
_audit_creation_date 2014-10-30
_audit_creation_method
;
Olex2 1.2
(compiled 2014.09.19 svn.r3010 for OlexSys, GUI svn.r4874)
;
_audit_update_record
;
2017-07-19 deposited with the CCDC.
2017-08-31 downloaded from the CCDC.
;
_cell_angle_alpha 90
_cell_angle_beta 107.688(3)
_cell_angle_gamma 90
_cell_formula_units_Z 4
_cell_length_a 14.3982(19)
_cell_length_b 8.6271(12)
_cell_length_c 14.4349(19)
_cell_measurement_reflns_used 9892
_cell_measurement_temperature 90
_cell_measurement_theta_max 30.004
_cell_measurement_theta_min 2.787
_cell_volume 1708.3(4)
_computing_cell_refinement 'SAINT v8.34A (Bruker, 2013)'
_computing_data_reduction 'SAINT v8.34A (Bruker, 2013)'
_computing_molecular_graphics 'Olex2 (Dolomanov et al., 2009)'
_computing_publication_material 'Olex2 (Dolomanov et al., 2009)'
_computing_structure_refinement 'ShelXL (Sheldrick, 2008)'
_computing_structure_solution 'ShelXT (Sheldrick, 2008)'
_diffrn_ambient_temperature 90
_diffrn_measured_fraction_theta_full 1.000
_diffrn_measured_fraction_theta_max 0.998
_diffrn_measurement_device_type 'Bruker APEX-II CCD'
_diffrn_measurement_method '\f and \w scans'
_diffrn_radiation_type MoK\a
_diffrn_radiation_wavelength 0.71073
_diffrn_reflns_av_R_equivalents 0.0313
_diffrn_reflns_av_unetI/netI 0.0266
_diffrn_reflns_Laue_measured_fraction_full 1.000
_diffrn_reflns_Laue_measured_fraction_max 0.998
_diffrn_reflns_limit_h_max 19
_diffrn_reflns_limit_h_min -20
_diffrn_reflns_limit_k_max 11
_diffrn_reflns_limit_k_min -12
_diffrn_reflns_limit_l_max 20
_diffrn_reflns_limit_l_min -20
_diffrn_reflns_number 20157
_diffrn_reflns_point_group_measured_fraction_full 1.000
_diffrn_reflns_point_group_measured_fraction_max 0.998
_diffrn_reflns_theta_full 25.000
_diffrn_reflns_theta_max 30.011
_diffrn_reflns_theta_min 1.484
_diffrn_standards_number 0
_exptl_absorpt_coefficient_mu 0.896
_exptl_absorpt_correction_T_max 0.869
_exptl_absorpt_correction_T_min 0.760
_exptl_absorpt_correction_type multi-scan
_exptl_absorpt_process_details
;
SADABS-2014/4 (Bruker,2014) was used for absorption correction.
wR2(int) was 0.0539 before and 0.0416 after correction.
The Ratio of minimum to maximum transmission is 0.8749.
The \l/2 correction factor is 0.00150.
;
_exptl_crystal_colour yellow
_exptl_crystal_colour_primary yellow
_exptl_crystal_density_diffrn 1.503
_exptl_crystal_description irregular
_exptl_crystal_F_000 792
_exptl_crystal_size_max 0.41
_exptl_crystal_size_mid 0.12
_exptl_crystal_size_min 0.1
_refine_diff_density_max 0.530
_refine_diff_density_min -0.427
_refine_diff_density_rms 0.072
_refine_ls_extinction_method none
_refine_ls_goodness_of_fit_ref 1.055
_refine_ls_hydrogen_treatment constr
_refine_ls_matrix_type full
_refine_ls_number_parameters 200
_refine_ls_number_reflns 4978
_refine_ls_number_restraints 0
_refine_ls_restrained_S_all 1.055
_refine_ls_R_factor_all 0.0288
_refine_ls_R_factor_gt 0.0236
_refine_ls_shift/su_max 0.001
_refine_ls_shift/su_mean 0.000
_refine_ls_structure_factor_coef Fsqd
_refine_ls_weighting_details 'w=1/[\s^2^(Fo^2^)+(0.0250P)^2^+0.8230P] where P=(Fo^2^+2Fc^2^)/3'
_refine_ls_weighting_scheme calc
_refine_ls_wR_factor_gt 0.0559
_refine_ls_wR_factor_ref 0.0584
_reflns_Friedel_coverage 0.000
_reflns_number_gt 4399
_reflns_number_total 4978
_reflns_threshold_expression 'I > 2\s(I)'
_cod_data_source_file c7dt02646c2.cif
_cod_data_source_block rh139
_cod_original_formula_sum 'C13 H20 Cl2 N5 O Pd0.50'
_cod_database_code 7044068
_shelxl_version_number 2014/6
_shelx_space_group_comment
;
The symmetry employed for this shelxl refinement is uniquely defined
by the following loop, which should always be used as a source of
symmetry information in preference to the above space-group names.
They are only intended as comments.
;
_shelx_estimated_absorpt_t_max 0.916
_shelx_estimated_absorpt_t_min 0.710
_olex2_refinement_description
;
1. Fixed Uiso
 At 1.2 times of:
  All C(H) groups, All N(H) groups
 At 1.5 times of:
  All C(H,H,H) groups
2.a Riding coordinates:
 N2(H2)
2.b Ternary CH refined with riding coordinates:
 C3(H3), C6(H6)
2.c Aromatic/amide H refined with riding coordinates:
 N5(H5), C10(H10), C11(H11), C12(H12), C13(H13)
2.d Idealised Me refined as rotating group:
 C4(H4A,H4B,H4C), C5(H5A,H5B,H5C), C7(H7A,H7B,H7C), C8(H8A,H8B,H8C)
;
_olex2_submission_special_instructions 'No special instructions were received'

loop_
_space_group_symop_operation_xyz
'x, y, z'
'-x, y+1/2, -z+1/2'
'-x, -y, -z'
'x, -y-1/2, z-1/2'

loop_
_atom_site_label
_atom_site_type_symbol
_atom_site_fract_x
_atom_site_fract_y
_atom_site_fract_z
_atom_site_U_iso_or_equiv
_atom_site_adp_type
_atom_site_occupancy
_atom_site_site_symmetry_order
_atom_site_calc_flag
_atom_site_refinement_flags_posn
_atom_site_refinement_flags_adp
_atom_site_refinement_flags_occupancy
O1 O 0.40430(8) 0.27241(13) 0.42681(8) 0.0188(2) Uani 1 1 d . . .
N1 N 0.37853(9) 0.25872(14) 0.57588(9) 0.0139(2) Uani 1 1 d . . .
N2 N 0.30351(9) 0.26383(14) 0.62231(9) 0.0133(2) Uani 1 1 d . . .
H2 H 0.2607 0.1897 0.5998 0.016 Uiso 1 1 d R . .
N3 N 0.24126(9) 0.48028(13) 0.51940(9) 0.0128(2) Uani 1 1 d . . .
N4 N 0.27594(9) 0.40568(14) 0.45188(9) 0.0134(2) Uani 1 1 d . . .
N5 N 0.13859(9) 0.57835(14) 0.63840(9) 0.0122(2) Uani 1 1 d . . .
H5 H 0.1260 0.6128 0.5785 0.015 Uiso 1 1 calc R . .
C1 C 0.35651(10) 0.30642(17) 0.48134(10) 0.0137(3) Uani 1 1 d . . .
C2 C 0.25362(10) 0.40638(16) 0.59954(10) 0.0119(2) Uani 1 1 d . . .
C3 C 0.45513(10) 0.14072(17) 0.61329(10) 0.0153(3) Uani 1 1 d . . .
H3 H 0.5068 0.1592 0.5813 0.018 Uiso 1 1 calc R . .
C4 C 0.50213(12) 0.1608(2) 0.72224(12) 0.0261(4) Uani 1 1 d . . .
H4A H 0.5258 0.2674 0.7359 0.039 Uiso 1 1 calc GR . .
H4B H 0.5570 0.0887 0.7449 0.039 Uiso 1 1 calc GR . .
H4C H 0.4539 0.1392 0.7561 0.039 Uiso 1 1 calc GR . .
C5 C 0.41559(12) -0.02271(18) 0.58600(13) 0.0215(3) Uani 1 1 d . . .
H5A H 0.3697 -0.0487 0.6218 0.032 Uiso 1 1 calc GR . .
H5B H 0.4697 -0.0969 0.6027 0.032 Uiso 1 1 calc GR . .
H5C H 0.3820 -0.0275 0.5160 0.032 Uiso 1 1 calc GR . .
C6 C 0.25523(11) 0.48910(17) 0.35785(11) 0.0156(3) Uani 1 1 d . . .
H6 H 0.2833 0.4270 0.3143 0.019 Uiso 1 1 calc R . .
C7 C 0.30437(12) 0.6470(2) 0.37244(13) 0.0246(3) Uani 1 1 d . . .
H7A H 0.2774 0.7108 0.4143 0.037 Uiso 1 1 calc GR . .
H7B H 0.2928 0.6981 0.3093 0.037 Uiso 1 1 calc GR . .
H7C H 0.3746 0.6340 0.4032 0.037 Uiso 1 1 calc GR . .
C8 C 0.14534(12) 0.49588(18) 0.31119(11) 0.0192(3) Uani 1 1 d . . .
H8A H 0.1183 0.3908 0.3060 0.029 Uiso 1 1 calc GR . .
H8B H 0.1306 0.5416 0.2462 0.029 Uiso 1 1 calc GR . .
H8C H 0.1163 0.5596 0.3513 0.029 Uiso 1 1 calc GR . .
C9 C 0.20853(10) 0.46930(15) 0.67007(10) 0.0115(2) Uani 1 1 d . . .
C10 C 0.08741(10) 0.63659(17) 0.69420(10) 0.0145(3) Uani 1 1 d . . .
H10 H 0.0388 0.7129 0.6687 0.017 Uiso 1 1 calc R . .
C11 C 0.10562(11) 0.58522(17) 0.78880(11) 0.0163(3) Uani 1 1 d . . .
H11 H 0.0689 0.6240 0.8285 0.020 Uiso 1 1 calc R . .
C12 C 0.17856(12) 0.47587(17) 0.82478(11) 0.0168(3) Uani 1 1 d . . .
H12 H 0.1928 0.4406 0.8900 0.020 Uiso 1 1 calc R . .
C13 C 0.23107(11) 0.41755(17) 0.76549(10) 0.0145(3) Uani 1 1 d . . .
H13 H 0.2814 0.3436 0.7900 0.017 Uiso 1 1 calc R . .
Pd1 Pd 0.0000 0.0000 0.5000 0.00983(4) Uani 1 2 d S T P
Cl1 Cl 0.16386(2) -0.05562(4) 0.56089(2) 0.01472(7) Uani 1 1 d . . .
Cl2 Cl 0.02796(3) 0.25708(4) 0.54465(3) 0.01672(7) Uani 1 1 d . . .

loop_
_atom_site_aniso_label
_atom_site_aniso_U_11
_atom_site_aniso_U_22
_atom_site_aniso_U_33
_atom_site_aniso_U_23
_atom_site_aniso_U_13
_atom_site_aniso_U_12
O1 0.0186(5) 0.0246(6) 0.0161(5) -0.0004(4) 0.0097(4) 0.0045(4)
N1 0.0143(5) 0.0160(6) 0.0137(6) 0.0008(4) 0.0075(4) 0.0042(4)
N2 0.0148(5) 0.0117(5) 0.0155(6) -0.0004(4) 0.0077(5) 0.0014(4)
N3 0.0153(5) 0.0117(6) 0.0135(5) -0.0016(4) 0.0073(4) 0.0007(4)
N4 0.0173(6) 0.0133(6) 0.0118(5) 0.0010(4) 0.0078(5) 0.0030(4)
N5 0.0154(5) 0.0111(5) 0.0110(5) -0.0002(4) 0.0054(4) -0.0003(4)
C1 0.0146(6) 0.0131(6) 0.0137(6) -0.0020(5) 0.0047(5) -0.0010(5)
C2 0.0123(6) 0.0111(6) 0.0129(6) -0.0019(5) 0.0048(5) -0.0011(5)
C3 0.0115(6) 0.0187(7) 0.0152(6) 0.0003(5) 0.0036(5) 0.0034(5)
C4 0.0194(7) 0.0404(10) 0.0161(7) -0.0016(7) 0.0020(6) 0.0051(7)
C5 0.0177(7) 0.0166(7) 0.0293(8) -0.0001(6) 0.0058(6) 0.0046(6)
C6 0.0201(7) 0.0162(7) 0.0130(6) 0.0035(5) 0.0084(5) 0.0024(5)
C7 0.0230(8) 0.0216(8) 0.0304(9) 0.0075(7) 0.0097(7) -0.0026(6)
C8 0.0217(7) 0.0200(7) 0.0153(7) 0.0028(6) 0.0047(6) 0.0024(6)
C9 0.0128(6) 0.0100(6) 0.0121(6) -0.0026(5) 0.0044(5) -0.0020(5)
C10 0.0152(6) 0.0132(6) 0.0165(7) -0.0023(5) 0.0068(5) 0.0007(5)
C11 0.0213(7) 0.0155(7) 0.0155(7) -0.0030(5) 0.0105(6) 0.0001(6)
C12 0.0233(7) 0.0169(7) 0.0114(6) -0.0009(5) 0.0071(6) -0.0002(6)
C13 0.0173(7) 0.0139(6) 0.0127(6) -0.0002(5) 0.0049(5) 0.0013(5)
Pd1 0.01160(7) 0.00998(7) 0.00852(7) -0.00021(5) 0.00396(5) -0.00218(5)
Cl1 0.01270(14) 0.01591(16) 0.01558(15) 0.00150(12) 0.00432(12) -0.00115(12)
Cl2 0.01882(16) 0.01154(15) 0.01828(16) -0.00211(12) 0.00336(13) -0.00326(12)

loop_
_atom_type_symbol
_atom_type_description
_atom_type_scat_dispersion_real
_atom_type_scat_dispersion_imag
_atom_type_scat_source
C C 0.0033 0.0016 'International Tables Vol C Tables 4.2.6.8 and 6.1.1.4'
H H 0.0000 0.0000 'International Tables Vol C Tables 4.2.6.8 and 6.1.1.4'
N N 0.0061 0.0033 'International Tables Vol C Tables 4.2.6.8 and 6.1.1.4'
O O 0.0106 0.0060 'International Tables Vol C Tables 4.2.6.8 and 6.1.1.4'
Cl Cl 0.1484 0.1585 'International Tables Vol C Tables 4.2.6.8 and 6.1.1.4'
Pd Pd -0.9988 1.0072 'International Tables Vol C Tables 4.2.6.8 and 6.1.1.4'

loop_
_geom_angle_atom_site_label_1
_geom_angle_atom_site_label_2
_geom_angle_atom_site_label_3
_geom_angle
_geom_angle_site_symmetry_1
_geom_angle_site_symmetry_3
N2 N1 C3 115.78(11) . .
C1 N1 N2 118.56(12) . .
C1 N1 C3 119.55(11) . .
N1 N2 H2 110.4 . .
C2 N2 N1 108.67(11) . .
C2 N2 H2 107.3 . .
C2 N3 N4 115.03(12) . .
N3 N4 C1 120.95(12) . .
N3 N4 C6 113.83(11) . .
C1 N4 C6 119.47(11) . .
C9 N5 H5 118.5 . .
C10 N5 H5 118.5 . .
C10 N5 C9 123.05(12) . .
O1 C1 N1 124.24(13) . .
O1 C1 N4 121.70(13) . .
N1 C1 N4 113.99(12) . .
N2 C2 C9 117.50(12) . .
N3 C2 N2 124.29(12) . .
N3 C2 C9 118.13(12) . .
N1 C3 H3 107.4 . .
N1 C3 C4 110.34(12) . .
N1 C3 C5 111.32(12) . .
C4 C3 H3 107.4 . .
C4 C3 C5 112.69(14) . .
C5 C3 H3 107.4 . .
C3 C4 H4A 109.5 . .
C3 C4 H4B 109.5 . .
C3 C4 H4C 109.5 . .
H4A C4 H4B 109.5 . .
H4A C4 H4C 109.5 . .
H4B C4 H4C 109.5 . .
C3 C5 H5A 109.5 . .
C3 C5 H5B 109.5 . .
C3 C5 H5C 109.5 . .
H5A C5 H5B 109.5 . .
H5A C5 H5C 109.5 . .
H5B C5 H5C 109.5 . .
N4 C6 H6 107.9 . .
N4 C6 C7 110.62(13) . .
N4 C6 C8 108.45(12) . .
C7 C6 H6 107.9 . .
C7 C6 C8 113.87(13) . .
C8 C6 H6 107.9 . .
C6 C7 H7A 109.5 . .
C6 C7 H7B 109.5 . .
C6 C7 H7C 109.5 . .
H7A C7 H7B 109.5 . .
H7A C7 H7C 109.5 . .
H7B C7 H7C 109.5 . .
C6 C8 H8A 109.5 . .
C6 C8 H8B 109.5 . .
C6 C8 H8C 109.5 . .
H8A C8 H8B 109.5 . .
H8A C8 H8C 109.5 . .
H8B C8 H8C 109.5 . .
N5 C9 C2 117.63(12) . .
N5 C9 C13 118.97(12) . .
C13 C9 C2 123.34(13) . .
N5 C10 H10 120.1 . .
N5 C10 C11 119.88(13) . .
C11 C10 H10 120.1 . .
C10 C11 H11 120.6 . .
C10 C11 C12 118.80(13) . .
C12 C11 H11 120.6 . .
C11 C12 H12 119.9 . .
C11 C12 C13 120.25(14) . .
C13 C12 H12 119.9 . .
C9 C13 C12 119.01(13) . .
C9 C13 H13 120.5 . .
C12 C13 H13 120.5 . .
Cl1 Pd1 Cl1 180.0 3_556 .
Cl1 Pd1 Cl2 91.266(13) . .
Cl1 Pd1 Cl2 91.265(13) 3_556 3_556
Cl1 Pd1 Cl2 88.734(13) 3_556 .
Cl1 Pd1 Cl2 88.735(13) . 3_556
Cl2 Pd1 Cl2 180.0 3_556 .

loop_
_geom_bond_atom_site_label_1
_geom_bond_atom_site_label_2
_geom_bond_distance
_geom_bond_site_symmetry_2
O1 C1 1.2281(17) .
N1 N2 1.4344(16) .
N1 C1 1.3673(18) .
N1 C3 1.4774(18) .
N2 H2 0.8788 .
N2 C2 1.4117(18) .
N3 N4 1.3817(16) .
N3 C2 1.2850(18) .
N4 C1 1.4000(18) .
N4 C6 1.4843(18) .
N5 H5 0.8800 .
N5 C9 1.3522(18) .
N5 C10 1.3436(17) .
C2 C9 1.4677(19) .
C3 H3 1.0000 .
C3 C4 1.521(2) .
C3 C5 1.527(2) .
C4 H4A 0.9800 .
C4 H4B 0.9800 .
C4 H4C 0.9800 .
C5 H5A 0.9800 .
C5 H5B 0.9800 .
C5 H5C 0.9800 .
C6 H6 1.0000 .
C6 C7 1.520(2) .
C6 C8 1.521(2) .
C7 H7A 0.9800 .
C7 H7B 0.9800 .
C7 H7C 0.9800 .
C8 H8A 0.9800 .
C8 H8B 0.9800 .
C8 H8C 0.9800 .
C9 C13 1.3894(19) .
C10 H10 0.9500 .
C10 C11 1.383(2) .
C11 H11 0.9500 .
C11 C12 1.390(2) .
C12 H12 0.9500 .
C12 C13 1.397(2) .
C13 H13 0.9500 .
Pd1 Cl1 2.3042(4) .
Pd1 Cl1 2.3041(4) 3_556
Pd1 Cl2 2.3105(5) 3_556
Pd1 Cl2 2.3106(5) .
